data_4327539
loop_
_publ_author_name
'Jide Xu'
'Brendon O'Sulliva'
'Kenneth N. Raymond'

_publ_contact_author
;
Kenneth N. Raymond
Department of Chemistry
University of California
Berkeley, CA  94720-1460
;
_publ_contact_author_email raymond@socrates.berkeley.edu
_publ_contact_author_fax 510-486-5283
_publ_contact_author_phone 510-642-7219
_publ_section_title
;
 Hexadentate Hydroxypyridonate Iron Chelators Based on TREN-Me-3,2-HOPO:
 Variation of Cap Size1
;
_journal_name_full 'Inorganic Chemistry'
_journal_page_first 6731
_journal_page_last 6742
_journal_paper_doi 10.1021/ic025610+
_journal_volume 41
_journal_year 2002
_chemical_formula_moiety
;
Fe (C29 H34 N7 O0), (C H4 O)3.5 
;
_chemical_formula_sum 'C32.5 H51 Fe N7 O12.5'
_chemical_formula_weight 749.26
_chemical_name_systematic
; 
 ? 
;
_space_group_IT_number 15
_symmetry_cell_setting monoclinic
_symmetry_Int_Tables_number 15
_symmetry_space_group_name_Hall '-C 2yc'
_symmetry_space_group_name_H-M 'C 1 2/c 1'
_atom_sites_solution_hydrogens geom
_atom_sites_solution_primary direct
_atom_sites_solution_secondary difmap
_audit_creation_method SHELXL-97
_cell_angle_alpha 90.00
_cell_angle_beta 101.15
_cell_angle_gamma 90.00
_cell_formula_units_Z 8
_cell_length_a 13.5294(3)
_cell_length_b 19.7831(4)
_cell_length_c 27.2439(4)
_cell_measurement_reflns_used 8192
_cell_measurement_temperature 143(2)
_cell_measurement_theta_max 23.25
_cell_measurement_theta_min 3.00
_cell_volume 7154.3(2)
_computing_cell_refinement
; 
SMART (Siemens, 1995) SAINT (Siemens, 1995) 
;
_computing_data_collection 'SMART (Siemens, 1995)'
_computing_data_reduction
; 
SAINT (Siemens, 1995) XPREP (Siemens, 1995) 
;
_computing_structure_refinement 'SHELXL-97 (Sheldrick, 1997)'
_computing_structure_solution 'SHELXS-97 (Sheldrick, 1990)'
_diffrn_ambient_temperature 143(2)
_diffrn_measured_fraction_theta_full 0.947
_diffrn_measured_fraction_theta_max 0.947
_diffrn_measurement_device '3 circle diffractometer'
_diffrn_measurement_method 'omega scans with profile analysis'
_diffrn_radiation_detector 'CCD area detector'
_diffrn_radiation_monochromator graphite
_diffrn_radiation_source 'fine-focus sealed tube'
_diffrn_radiation_type MoK\a
_diffrn_radiation_wavelength 0.71073
_diffrn_reflns_av_R_equivalents 0.0355
_diffrn_reflns_av_sigmaI/netI 0.0320
_diffrn_reflns_limit_h_max 15
_diffrn_reflns_limit_h_min -12
_diffrn_reflns_limit_k_max 21
_diffrn_reflns_limit_k_min -21
_diffrn_reflns_limit_l_max 27
_diffrn_reflns_limit_l_min -30
_diffrn_reflns_number 13870
_diffrn_reflns_theta_full 23.25
_diffrn_reflns_theta_max 23.25
_diffrn_reflns_theta_min 1.88
_diffrn_standards_decay_% 0
_diffrn_standards_interval_count 0
_diffrn_standards_interval_time 0
_diffrn_standards_number 0
_exptl_absorpt_coefficient_mu 0.496
_exptl_absorpt_correction_T_max 0.840
_exptl_absorpt_correction_T_min 0.735
_exptl_absorpt_correction_type empirical
_exptl_crystal_colour red_black
_exptl_crystal_density_diffrn 1.477
_exptl_crystal_description cube
_exptl_crystal_F_000 3368
_exptl_crystal_size_max 0.38
_exptl_crystal_size_mid 0.30
_exptl_crystal_size_min 0.20
_refine_diff_density_max 0.603
_refine_diff_density_min -0.271
_refine_diff_density_rms 0.057
_refine_ls_extinction_method none
_refine_ls_goodness_of_fit_ref 1.124
_refine_ls_hydrogen_treatment mixed
_refine_ls_matrix_type full
_refine_ls_number_parameters 467
_refine_ls_number_reflns 4866
_refine_ls_number_restraints 0
_refine_ls_restrained_S_all 1.124
_refine_ls_R_factor_all 0.0848
_refine_ls_R_factor_gt 0.0735
_refine_ls_shift/su_max 0.000
_refine_ls_shift/su_mean 0.000
_refine_ls_structure_factor_coef Fsqd
_refine_ls_weighting_details 'calc w=1/[\s^2^(Fo^2^)+(0.0534P)^2^+29.0302P] where P=(Fo^2^+2Fc^2^)/3'
_refine_ls_weighting_scheme calc
_refine_ls_wR_factor_gt 0.1616
_refine_ls_wR_factor_ref 0.1688
_reflns_number_gt 4231
_reflns_number_total 4866
_reflns_threshold_expression >2sigma(I)
_cod_data_source_file ic0256102B-2_s1_2.cif
_cod_data_source_block FeTR332-Me-3,2-HOPO
_cod_original_formula_sum 'C32.50 H51 Fe N7 O12.50'
_cod_database_code 4327539

loop_
_symmetry_equiv_pos_as_xyz
'x, y, z'
'-x, y, -z+1/2'
'x+1/2, y+1/2, z'
'-x+1/2, y+1/2, -z+1/2'
'-x, -y, -z'
'x, -y, z-1/2'
'-x+1/2, -y+1/2, -z'
'x+1/2, -y+1/2, z-1/2'

loop_
_atom_site_label
_atom_site_type_symbol
_atom_site_fract_x
_atom_site_fract_y
_atom_site_fract_z
_atom_site_U_iso_or_equiv
_atom_site_adp_type
_atom_site_occupancy
_atom_site_symmetry_multiplicity
_atom_site_calc_flag
_atom_site_refinement_flags
_atom_site_disorder_assembly
_atom_site_disorder_group
Fe1 Fe 0.98648(5) 0.21378(3) 0.42319(3) 0.0464(2) Uani 1 1 d . . .
O1 O 1.1406(2) 0.20935(17) 0.44013(13) 0.0516(9) Uani 1 1 d . . .
O2 O 1.0097(2) 0.12181(16) 0.39854(13) 0.0509(8) Uani 1 1 d . . .
O3 O 1.1111(3) -0.05644(19) 0.33729(16) 0.0743(11) Uani 1 1 d . . .
O4 O 1.0012(2) 0.31593(17) 0.43426(14) 0.0521(9) Uani 1 1 d . . .
O5 O 0.9519(3) 0.2452(2) 0.35305(14) 0.0596(9) Uani 1 1 d . . .
O6 O 0.8454(5) 0.3494(5) 0.2170(2) 0.162(3) Uani 1 1 d . . .
O7 O 0.9855(2) 0.20174(17) 0.49742(13) 0.0510(8) Uani 1 1 d . . .
O8 O 0.8408(2) 0.19509(17) 0.42098(14) 0.0541(9) Uani 1 1 d . . .
O9 O 0.5594(3) 0.1166(2) 0.43799(19) 0.0840(14) Uani 1 1 d . . .
N1 N 1.2740(3) 0.1412(2) 0.43434(15) 0.0488(10) Uani 1 1 d . . .
N2 N 0.9785(4) 0.0109(3) 0.3401(2) 0.0759(15) Uani 1 1 d . . .
H2A H 0.9588 0.0471 0.3529 0.091 Uiso 1 1 calc R . .
N3 N 0.9840(3) 0.4166(3) 0.3928(2) 0.0729(15) Uani 1 1 d . . .
N4 N 0.8777(6) 0.2448(6) 0.2538(3) 0.122(3) Uani 1 1 d . . .
H4A H 0.8968 0.2244 0.2819 0.146 Uiso 1 1 calc R . .
N5 N 0.8838(3) 0.1727(2) 0.55189(18) 0.0618(12) Uani 1 1 d . . .
N6 N 0.6468(4) 0.1654(3) 0.3861(3) 0.100(2) Uani 1 1 d . . .
H6A H 0.6996 0.1889 0.3844 0.120 Uiso 1 1 calc R . .
C1 C 1.3439(4) 0.1939(3) 0.4579(2) 0.0649(16) Uani 1 1 d . . .
H1A H 1.3062 0.2318 0.4665 0.097 Uiso 1 1 calc R . .
H1B H 1.3854 0.2082 0.4349 0.097 Uiso 1 1 calc R . .
H1C H 1.3857 0.1762 0.4876 0.097 Uiso 1 1 calc R . .
C2 C 1.1740(3) 0.1537(2) 0.42680(17) 0.0419(11) Uani 1 1 d . . .
C3 C 1.1042(3) 0.1039(2) 0.40223(17) 0.0413(11) Uani 1 1 d . . .
C4 C 1.1403(4) 0.0454(2) 0.38381(18) 0.0449(11) Uani 1 1 d . . .
C5 C 1.2456(4) 0.0352(3) 0.3936(2) 0.0560(13) Uani 1 1 d . . .
H5A H 1.2713 -0.0045 0.3829 0.067 Uiso 1 1 calc R . .
C6 C 1.3097(4) 0.0815(3) 0.4182(2) 0.0564(14) Uani 1 1 d . . .
H6B H 1.3786 0.0732 0.4243 0.068 Uiso 1 1 calc R . .
C7 C 1.0755(4) -0.0054(3) 0.3522(2) 0.0571(13) Uani 1 1 d . . .
C8 C 0.9034(5) -0.0289(4) 0.3064(4) 0.114(3) Uani 1 1 d . A .
H8A H 0.8913 -0.0711 0.3223 0.137 Uiso 1 1 calc R . .
H8B H 0.9278 -0.0393 0.2760 0.137 Uiso 1 1 calc R . .
C9 C 0.8095(7) 0.0098(5) 0.2941(4) 0.149(4) Uani 1 1 d . . .
C11 C 1.0227(5) 0.4521(3) 0.4403(3) 0.097(2) Uani 1 1 d . . .
H11A H 1.0227 0.5000 0.4344 0.146 Uiso 1 1 calc R . .
H11B H 1.0902 0.4373 0.4535 0.146 Uiso 1 1 calc R . .
H11C H 0.9804 0.4422 0.4639 0.146 Uiso 1 1 calc R . .
C12 C 0.9786(3) 0.3485(3) 0.3932(2) 0.0530(13) Uani 1 1 d . . .
C13 C 0.9481(4) 0.3111(3) 0.3476(2) 0.0631(15) Uani 1 1 d . . .
C14 C 0.9170(4) 0.3470(5) 0.3036(3) 0.088(2) Uani 1 1 d . . .
C15 C 0.9247(6) 0.4203(6) 0.3072(4) 0.116(4) Uani 1 1 d . . .
H15A H 0.9059 0.4459 0.2782 0.139 Uiso 1 1 calc R . .
C16 C 0.9579(6) 0.4521(5) 0.3503(4) 0.101(3) Uani 1 1 d . . .
H16A H 0.9629 0.4989 0.3510 0.121 Uiso 1 1 calc R . .
C17 C 0.8781(7) 0.3098(8) 0.2547(3) 0.128(4) Uani 1 1 d . . .
C18 C 0.8481(7) 0.2029(7) 0.2099(3) 0.148(5) Uani 1 1 d . A .
H18A H 0.9053 0.1748 0.2066 0.178 Uiso 1 1 calc R . .
H18B H 0.8349 0.2324 0.1809 0.178 Uiso 1 1 calc R . .
C19 C 0.7593(10) 0.1580(6) 0.2078(4) 0.136(4) Uani 1 1 d . . .
C21 C 0.9706(5) 0.1795(4) 0.5937(2) 0.0811(19) Uani 1 1 d . . .
H21A H 1.0288 0.1933 0.5809 0.122 Uiso 1 1 calc R . .
H21B H 0.9836 0.1369 0.6105 0.122 Uiso 1 1 calc R . .
H21C H 0.9557 0.2129 0.6168 0.122 Uiso 1 1 calc R . .
C22 C 0.8988(3) 0.1856(3) 0.5054(2) 0.0517(13) Uani 1 1 d . . .
C23 C 0.8173(3) 0.1800(2) 0.4641(2) 0.0514(13) Uani 1 1 d . . .
C24 C 0.7233(4) 0.1591(2) 0.4724(3) 0.0611(15) Uani 1 1 d . . .
C25 C 0.7128(4) 0.1470(3) 0.5214(3) 0.0722(18) Uani 1 1 d . . .
H25A H 0.6502 0.1341 0.5276 0.087 Uiso 1 1 calc R . .
C26 C 0.7899(4) 0.1534(3) 0.5596(3) 0.0743(18) Uani 1 1 d . . .
H26A H 0.7805 0.1447 0.5920 0.089 Uiso 1 1 calc R . .
C27 C 0.6355(4) 0.1450(3) 0.4297(3) 0.0709(18) Uani 1 1 d . . .
C28 C 0.5764(5) 0.1515(5) 0.3394(4) 0.119(3) Uani 1 1 d . A .
H28A H 0.5569 0.1936 0.3220 0.143 Uiso 1 1 calc R . .
H28B H 0.5162 0.1304 0.3467 0.143 Uiso 1 1 calc R . .
C29 C 0.6228(6) 0.1063(7) 0.3068(4) 0.148(4) Uani 1 1 d . . .
N7 N 0.7808(11) 0.0789(7) 0.2824(6) 0.097(5) Uiso 0.489(17) 1 d P A 1
C20 C 0.7467(13) 0.0852(10) 0.2304(6) 0.095(6) Uiso 0.489(17) 1 d P A 1
C10 C 0.7317(13) 0.1251(10) 0.3125(7) 0.097(6) Uiso 0.489(17) 1 d P A 1
N7B N 0.7352(11) 0.1304(9) 0.2485(6) 0.111(6) Uiso 0.511(17) 1 d P A 2
C10B C 0.8291(17) 0.0776(10) 0.2609(8) 0.117(6) Uiso 0.511(17) 1 d P A 2
C20B C 0.7087(15) 0.1596(11) 0.2877(9) 0.122(7) Uiso 0.511(17) 1 d P A 2
O1S1 O 0.7529(8) 0.3551(6) 0.0969(4) 0.101(3) Uiso 0.50 1 d P . .
C1S1 C 0.7034(11) 0.3462(9) 0.1341(6) 0.078(4) Uiso 0.50 1 d P B .
C1S2 C 0.7095(14) 0.3139(10) 0.1288(7) 0.098(5) Uiso 0.50 1 d P B 1
O1S2 O 0.7932(19) 0.4036(13) 0.1234(9) 0.237(9) Uiso 0.50 1 d P B 1
O2S O 0.9293(16) 0.0081(11) 0.4879(8) 0.143(5) Uiso 0.50 1 d P . .
C2S C 0.814(4) -0.010(2) 0.436(2) 0.28(2) Uiso 0.50 1 d P C .
O2S1 O 0.8376(16) 0.0010(10) 0.4839(8) 0.176(6) Uiso 0.50 1 d P C 1
C2S1 C 0.926(4) 0.023(2) 0.517(2) 0.24(2) Uiso 0.50 1 d P C 1
O2S2 O 0.915(2) -0.0408(15) 0.4655(10) 0.232(10) Uiso 0.50 1 d P C 2
C2S2 C 0.995(2) -0.0131(12) 0.4860(8) 0.118(7) Uiso 0.50 1 d P . 2
O3S1 O 1.0956(10) -0.2030(6) 0.2363(5) 0.118(4) Uiso 0.50 1 d P . .
C3S1 C 1.1489(16) -0.1830(10) 0.2753(8) 0.116(6) Uiso 0.50 1 d P D .
O3S2 O 1.0833(14) -0.1794(9) 0.2865(6) 0.165(6) Uiso 0.50 1 d P D 1
C3S2 C 1.0000 -0.168(2) 0.2500 0.169(13) Uiso 0.50 2 d SP . 1

loop_
_atom_site_aniso_label
_atom_site_aniso_U_11
_atom_site_aniso_U_22
_atom_site_aniso_U_33
_atom_site_aniso_U_23
_atom_site_aniso_U_13
_atom_site_aniso_U_12
Fe1 0.0257(4) 0.0478(4) 0.0646(5) -0.0149(3) 0.0061(3) -0.0056(3)
O1 0.0285(16) 0.055(2) 0.070(2) -0.0256(18) 0.0082(15) -0.0058(15)
O2 0.0333(18) 0.0484(19) 0.068(2) -0.0133(16) 0.0025(15) -0.0070(14)
O3 0.088(3) 0.046(2) 0.089(3) -0.023(2) 0.015(2) -0.001(2)
O4 0.0406(18) 0.0471(19) 0.071(2) -0.0157(18) 0.0158(16) -0.0069(15)
O5 0.045(2) 0.072(3) 0.062(2) -0.0111(19) 0.0094(16) 0.0012(18)
O6 0.105(4) 0.278(10) 0.094(4) 0.072(5) -0.003(3) -0.016(5)
O7 0.0282(17) 0.055(2) 0.070(2) -0.0056(17) 0.0095(15) -0.0043(14)
O8 0.0256(16) 0.052(2) 0.081(3) -0.0005(18) 0.0028(16) -0.0059(14)
O9 0.032(2) 0.065(3) 0.155(4) -0.003(3) 0.019(2) -0.0116(18)
N1 0.033(2) 0.059(3) 0.054(2) -0.016(2) 0.0069(17) -0.0014(18)
N2 0.056(3) 0.067(3) 0.102(4) -0.040(3) 0.008(3) -0.016(2)
N3 0.049(3) 0.060(3) 0.119(5) 0.010(3) 0.039(3) 0.008(2)
N4 0.088(5) 0.208(9) 0.070(5) -0.007(6) 0.016(3) -0.031(6)
N5 0.045(3) 0.063(3) 0.080(3) 0.010(2) 0.019(2) 0.003(2)
N6 0.038(3) 0.113(5) 0.135(5) 0.047(4) -0.020(3) -0.026(3)
C1 0.027(2) 0.081(4) 0.083(4) -0.033(3) 0.004(2) -0.008(2)
C2 0.026(2) 0.053(3) 0.048(3) -0.009(2) 0.0084(19) -0.004(2)
C3 0.029(2) 0.049(3) 0.045(3) -0.002(2) 0.0072(19) -0.007(2)
C4 0.048(3) 0.037(2) 0.050(3) -0.003(2) 0.012(2) -0.002(2)
C5 0.053(3) 0.044(3) 0.072(4) -0.007(3) 0.017(3) 0.009(2)
C6 0.035(3) 0.065(3) 0.070(3) -0.016(3) 0.011(2) 0.006(2)
C7 0.060(4) 0.048(3) 0.063(3) -0.004(3) 0.014(3) -0.011(3)
C8 0.065(4) 0.114(6) 0.154(8) -0.087(6) -0.003(5) -0.017(4)
C9 0.094(6) 0.124(8) 0.193(10) 0.014(7) -0.064(6) -0.051(6)
C11 0.084(5) 0.055(4) 0.165(8) -0.033(4) 0.056(5) -0.014(3)
C12 0.030(3) 0.058(3) 0.075(4) 0.002(3) 0.021(2) 0.004(2)
C13 0.031(3) 0.089(5) 0.070(4) 0.004(3) 0.013(2) 0.007(3)
C14 0.045(3) 0.138(7) 0.080(5) 0.030(5) 0.015(3) 0.012(4)
C15 0.073(5) 0.155(10) 0.127(8) 0.084(7) 0.036(5) 0.039(6)
C16 0.067(5) 0.098(6) 0.148(8) 0.056(6) 0.047(5) 0.033(4)
C17 0.067(5) 0.247(14) 0.065(6) 0.033(8) 0.002(4) -0.031(8)
C18 0.118(7) 0.275(14) 0.051(4) -0.032(6) 0.016(4) -0.063(8)
C19 0.188(11) 0.144(9) 0.098(6) 0.011(6) 0.079(7) 0.000(8)
C21 0.059(4) 0.117(6) 0.067(4) 0.013(4) 0.010(3) 0.001(4)
C22 0.033(3) 0.046(3) 0.077(4) 0.002(3) 0.012(2) 0.001(2)
C23 0.032(3) 0.041(3) 0.082(4) 0.003(3) 0.015(3) 0.001(2)
C24 0.028(3) 0.040(3) 0.115(5) 0.013(3) 0.013(3) 0.000(2)
C25 0.040(3) 0.063(4) 0.122(6) 0.024(4) 0.036(4) 0.001(3)
C26 0.048(4) 0.078(4) 0.104(5) 0.019(4) 0.034(3) 0.005(3)
C27 0.025(3) 0.049(3) 0.134(6) 0.014(4) 0.006(3) -0.003(2)
C28 0.034(3) 0.146(8) 0.160(8) 0.041(6) -0.024(4) -0.019(4)
C29 0.053(5) 0.221(12) 0.169(10) -0.023(9) 0.016(5) -0.012(6)

loop_
_atom_type_symbol
_atom_type_description
_atom_type_scat_dispersion_real
_atom_type_scat_dispersion_imag
_atom_type_scat_source
C C 0.0033 0.0016 'International Tables Vol C Tables 4.2.6.8 and 6.1.1.4'
H H 0.0000 0.0000 'International Tables Vol C Tables 4.2.6.8 and 6.1.1.4'
N N 0.0061 0.0033 'International Tables Vol C Tables 4.2.6.8 and 6.1.1.4'
O O 0.0106 0.0060 'International Tables Vol C Tables 4.2.6.8 and 6.1.1.4'
Fe Fe 0.3463 0.8444 'International Tables Vol C Tables 4.2.6.8 and 6.1.1.4'

loop_
_geom_angle_atom_site_label_1
_geom_angle_atom_site_label_2
_geom_angle_atom_site_label_3
_geom_angle
_geom_angle_site_symmetry_1
_geom_angle_site_symmetry_3
O5 Fe1 O2 89.11(15) . .
O5 Fe1 O8 88.94(15) . .
O2 Fe1 O8 92.29(13) . .
O5 Fe1 O7 161.71(14) . .
O2 Fe1 O7 105.09(14) . .
O8 Fe1 O7 79.19(14) . .
O5 Fe1 O4 80.21(16) . .
O2 Fe1 O4 159.58(14) . .
O8 Fe1 O4 104.76(13) . .
O7 Fe1 O4 89.33(14) . .
O5 Fe1 O1 105.74(14) . .
O2 Fe1 O1 79.42(12) . .
O8 Fe1 O1 162.87(15) . .
O7 Fe1 O1 88.46(13) . .
O4 Fe1 O1 86.75(13) . .
C2 O1 Fe1 112.1(3) . .
C3 O2 Fe1 115.9(3) . .
C12 O4 Fe1 111.7(3) . .
C13 O5 Fe1 114.7(3) . .
C22 O7 Fe1 112.4(3) . .
C23 O8 Fe1 115.2(3) . .
C2 N1 C6 120.7(4) . .
C2 N1 C1 118.6(4) . .
C6 N1 C1 120.7(4) . .
C7 N2 C8 124.0(5) . .
C16 N3 C12 121.5(7) . .
C16 N3 C11 119.8(7) . .
C12 N3 C11 118.6(6) . .
C17 N4 C18 126.0(10) . .
C22 N5 C26 120.5(5) . .
C22 N5 C21 117.8(4) . .
C26 N5 C21 121.7(5) . .
C27 N6 C28 124.7(6) . .
O1 C2 N1 121.1(4) . .
O1 C2 C3 119.3(4) . .
N1 C2 C3 119.6(4) . .
O2 C3 C4 127.1(4) . .
O2 C3 C2 113.2(4) . .
C4 C3 C2 119.6(4) . .
C3 C4 C5 117.6(4) . .
C3 C4 C7 124.2(4) . .
C5 C4 C7 118.1(4) . .
C6 C5 C4 121.7(5) . .
C5 C6 N1 120.6(4) . .
O3 C7 N2 123.5(5) . .
O3 C7 C4 121.5(5) . .
N2 C7 C4 114.9(5) . .
N2 C8 C9 109.2(6) . .
N7 C9 C8 137.0(10) . .
N7 C9 C10B 35.0(8) . .
C8 C9 C10B 108.8(11) . .
O4 C12 N3 120.4(5) . .
O4 C12 C13 118.6(5) . .
N3 C12 C13 121.0(6) . .
O5 C13 C14 127.2(6) . .
O5 C13 C12 114.6(5) . .
C14 C13 C12 118.2(7) . .
C13 C14 C15 116.5(8) . .
C13 C14 C17 120.3(9) . .
C15 C14 C17 123.2(9) . .
C16 C15 C14 122.4(8) . .
C15 C16 N3 120.2(8) . .
N4 C17 O6 126.0(12) . .
N4 C17 C14 119.9(9) . .
O6 C17 C14 114.0(13) . .
N4 C18 C19 117.8(8) . .
N7B C19 C18 122.6(11) . .
N7B C19 C20 40.8(8) . .
C18 C19 C20 132.3(12) . .
O7 C22 N5 121.2(5) . .
O7 C22 C23 119.1(5) . .
N5 C22 C23 119.7(4) . .
O8 C23 C24 126.8(5) . .
O8 C23 C22 114.0(4) . .
C24 C23 C22 119.2(5) . .
C25 C24 C23 118.2(5) . .
C25 C24 C27 119.6(5) . .
C23 C24 C27 122.1(6) . .
C26 C25 C24 121.7(5) . .
C25 C26 N5 120.8(6) . .
O9 C27 N6 124.2(6) . .
O9 C27 C24 120.1(7) . .
N6 C27 C24 115.7(5) . .
N6 C28 C29 110.8(7) . .
C28 C29 C10 108.0(10) . .
C28 C29 C20B 101.5(11) . .
C10 C29 C20B 34.0(8) . .
C10 N7 C9 126.9(14) . .
C10 N7 C20 114.2(15) . .
C9 N7 C20 109.2(14) . .
N7 C20 C19 115.6(14) . .
N7 C10 C29 109.2(13) . .
C19 N7B C20B 129.9(17) . .
C19 N7B C10B 97.4(15) . .
C20B N7B C10B 115.8(17) . .
N7B C10B C9 115.4(16) . .
N7B C20B C29 106.3(15) . .
O1S2 O1S1 C1S1 83.6(15) . .
O1S2 O1S1 C1S2 105.9(16) . .
C1S1 O1S1 C1S2 28.0(9) . .
C1S2 C1S1 O1S1 82(2) . .
C1S2 C1S1 O1S2 118(3) . .
O1S1 C1S1 O1S2 46.5(10) . .
C1S1 C1S2 O1S1 70(2) . .
O1S1 O1S2 C1S1 49.9(12) . .
C2S1 O2S C2S2 114(5) . .
C2S1 O2S C2S2 66(4) . 5_756
C2S2 O2S C2S2 50(3) . 5_756
C2S1 O2S O2S2 139(4) . .
C2S2 O2S O2S2 71(2) . .
C2S2 O2S O2S2 117(3) 5_756 .
C2S1 O2S O2S1 83(5) . .
C2S2 O2S O2S1 147(3) . .
C2S2 O2S O2S1 147(3) 5_756 .
O2S2 O2S O2S1 78(2) . .
C2S1 O2S C2S 125(5) . .
C2S2 O2S C2S 119(3) . .
C2S2 O2S C2S 169(3) 5_756 .
O2S2 O2S C2S 54(2) . .
O2S1 O2S C2S 42.3(17) . .
O2S1 C2S O2S2 62(3) . .
O2S1 C2S O2S 39.1(18) . .
O2S2 C2S O2S 36.3(16) . .
O2S O2S1 C2S 99(3) . .
O2S O2S1 C2S1 37(2) . .
C2S O2S1 C2S1 135(4) . .
O2S C2S1 O2S1 59(4) . .
O2S O2S2 C2S2 49.0(18) . .
O2S O2S2 C2S 89(3) . .
C2S2 O2S2 C2S 131(3) . .
C2S2 C2S2 O2S 73(4) 5_756 .
C2S2 C2S2 O2S 57(3) 5_756 5_756
O2S C2S2 O2S 130(3) . 5_756
C2S2 C2S2 O2S2 127(5) 5_756 .
O2S C2S2 O2S2 60(2) . .
O2S C2S2 O2S2 157(3) 5_756 .
C3S1 O3S1 O3S2 41.8(11) . .
C3S1 O3S1 C3S2 91.4(14) . .
O3S2 O3S1 C3S2 53.1(8) . .
O3S2 C3S1 O3S1 83(2) . .
O3S2 C3S1 C3S2 37.3(14) . .
O3S1 C3S1 C3S2 51.2(11) . .
C3S1 O3S2 C3S2 117(2) . .
C3S1 O3S2 O3S1 55.2(15) . .
C3S2 O3S2 O3S1 67.0(12) . .
O3S2 C3S2 O3S2 160(4) . 2_755
O3S2 C3S2 O3S1 110.5(17) . 2_755
O3S2 C3S2 O3S1 59.9(10) 2_755 2_755
O3S2 C3S2 O3S1 59.9(10) . .
O3S2 C3S2 O3S1 110.5(17) 2_755 .
O3S1 C3S2 O3S1 127(3) 2_755 .
O3S2 C3S2 C3S1 26.1(9) . .
O3S2 C3S2 C3S1 147.8(18) 2_755 .
O3S1 C3S2 C3S1 131.4(18) 2_755 .
O3S1 C3S2 C3S1 37.4(6) . .
O3S2 C3S2 C3S1 147.8(18) . 2_755
O3S2 C3S2 C3S1 26.1(9) 2_755 2_755
O3S1 C3S2 C3S1 37.4(6) 2_755 2_755
O3S1 C3S2 C3S1 131.4(18) . 2_755
C3S1 C3S2 C3S1 163(2) . 2_755

loop_
_geom_bond_atom_site_label_1
_geom_bond_atom_site_label_2
_geom_bond_distance
_geom_bond_site_symmetry_2
Fe1 O5 1.978(4) .
Fe1 O2 1.985(3) .
Fe1 O8 1.994(3) .
Fe1 O7 2.039(4) .
Fe1 O4 2.047(3) .
Fe1 O1 2.048(3) .
O1 C2 1.270(5) .
O2 C3 1.312(5) .
O3 C7 1.221(6) .
O4 C12 1.277(6) .
O5 C13 1.313(7) .
O6 C17 1.301(12) .
O7 C22 1.274(6) .
O8 C23 1.310(6) .
O9 C27 1.232(7) .
N1 C2 1.351(6) .
N1 C6 1.380(6) .
N1 C1 1.469(6) .
N2 C7 1.329(7) .
N2 C8 1.462(7) .
N3 C16 1.341(10) .
N3 C12 1.350(7) .
N3 C11 1.476(9) .
N4 C17 1.285(14) .
N4 C18 1.447(11) .
N5 C22 1.347(7) .
N5 C26 1.382(7) .
N5 C21 1.475(7) .
N6 C27 1.293(9) .
N6 C28 1.461(10) .
C2 C3 1.437(6) .
C3 C4 1.387(7) .
C4 C5 1.412(7) .
C4 C7 1.494(7) .
C5 C6 1.347(7) .
C8 C9 1.465(12) .
C9 N7 1.439(16) .
C9 C10B 1.67(2) .
C12 C13 1.435(8) .
C13 C14 1.385(9) .
C14 C15 1.457(13) .
C14 C17 1.524(14) .
C15 C16 1.332(13) .
C18 C19 1.486(13) .
C19 N7B 1.334(16) .
C19 C20 1.59(2) .
C22 C23 1.418(7) .
C23 C24 1.397(7) .
C24 C25 1.389(9) .
C24 C27 1.519(8) .
C25 C26 1.331(9) .
C28 C29 1.481(14) .
C29 C10 1.499(19) .
C29 C20B 1.72(2) .
N7 C10 1.47(2) .
N7 C20 1.41(2) .
N7B C20B 1.32(2) .
N7B C10B 1.63(3) .
O1S1 O1S2 1.26(2) .
O1S1 C1S1 1.330(18) .
O1S1 C1S2 1.40(2) .
C1S1 C1S2 0.66(2) .
C1S1 O1S2 1.73(3) .
O2S C2S1 0.87(5) .
O2S C2S2 0.99(3) .
O2S C2S2 1.13(3) 5_756
O2S O2S2 1.14(3) .
O2S O2S1 1.23(2) .
O2S C2S 1.93(6) .
C2S O2S1 1.31(5) .
C2S O2S2 1.57(5) .
O2S1 C2S1 1.42(6) .
O2S2 C2S2 1.25(3) .
C2S2 C2S2 0.91(4) 5_756
C2S2 O2S 1.13(3) 5_756
O3S1 C3S1 1.23(2) .
O3S1 O3S2 1.48(2) .
O3S1 C3S2 1.58(2) .
C3S1 O3S2 1.00(2) .
C3S1 C3S2 2.02(2) .
O3S2 C3S2 1.371(18) .
C3S2 O3S2 1.371(18) 2_755
C3S2 O3S1 1.58(2) 2_755
C3S2 C3S1 2.02(2) 2_755
